data_2310994
loop_
_publ_author_name
'Zachariasen, W.H.'
'Holley, C.E.jr.'
'Stamper, J.F.jr.'

_publ_section_title
;
 Neutron diffraction study of magnesium deuteride
;
_journal_name_full 'Acta Crystallographica (1,1948-23,1967)'
_journal_page_first 352
_journal_page_last 353
_journal_volume 16
_journal_year 1963
_chemical_formula_sum 'D1.8 H0.2 Mg'
_chemical_name_systematic 'Mg (D1.8 H0.2)'
_space_group_IT_number 136
_symmetry_space_group_name_Hall '-P 4n 2n'
_symmetry_space_group_name_H-M 'P 42/m n m'
_cell_angle_alpha 90
_cell_angle_beta 90
_cell_angle_gamma 90
_cell_formula_units_Z 2
_cell_length_a 4.5025
_cell_length_b 4.5025
_cell_length_c 3.0123
_cell_volume 61.067
_citation_journal_id_ASTM ACCRA9
_cod_data_source_file Zachariasen_ACCRA9_1963_80.cif
_cod_data_source_block H0.2D1.8Mg1
_cod_original_cell_volume 61.06687
_cod_original_formula_sum 'H0.2 D1.8 Mg1'
_cod_database_code 2310994

loop_
_symmetry_equiv_pos_as_xyz
x,y,z
-y+1/2,x+1/2,z+1/2
-x,-y,z
y+1/2,-x+1/2,z+1/2
x+1/2,-y+1/2,-z+1/2
y,x,-z
-x+1/2,y+1/2,-z+1/2
-y,-x,-z
-x,-y,-z
y-1/2,-x-1/2,-z-1/2
x,y,-z
-y-1/2,x-1/2,-z-1/2
-x-1/2,y-1/2,z-1/2
-y,-x,z
x-1/2,-y-1/2,z-1/2
y,x,z

loop_
_atom_site_label
_atom_site_type_symbol
_atom_site_fract_x
_atom_site_fract_y
_atom_site_fract_z
_atom_site_occupancy
_atom_site_U_iso_or_equiv
D1 D 0.306 0.306 0 0.9 0.0
Mg1 Mg 0 0 0 1 0.0
H1 H 0.306 0.306 0 0.1 0.0
